data_2209330
loop_
_publ_author_name
'Wu, Jie-Hua'
'Zhang, Chun-Tao'
'Zhou, Li-Na'
'Wang, Jing-Kang'

_publ_section_title
;
 (1<i>R</i>,5<i>R</i>,6<i>R</i>)-Ethyl
 3-benzyl-2,4-dioxo-3-azabicyclo[3.1.0]hexane-6-carboxylate
;
_journal_coeditor_code TK2033
_journal_issue 6
_journal_name_full 'Acta Crystallographica Section E'
_journal_page_first o2331
_journal_page_last o2332
_journal_paper_doi 10.1107/S1600536806017132
_journal_volume 62
_journal_year 2006
_chemical_formula_iupac 'C15 H15 N O4'
_chemical_formula_moiety 'C15 H15 N O4'
_chemical_formula_sum 'C15 H15 N O4'
_chemical_formula_weight 273.28
_chemical_melting_point 378
_chemical_name_systematic
;
(1R,5R,6R)-Ethyl 3-benzyl-2,4-dioxo-3-azabicyclo[3.1.0]hexane-6-carboxylate
;
_space_group_IT_number 14
_symmetry_cell_setting monoclinic
_symmetry_space_group_name_Hall '-P 2ybc'
_symmetry_space_group_name_H-M 'P 1 21/c 1'
_atom_sites_solution_hydrogens geom
_atom_sites_solution_primary direct
_atom_sites_solution_secondary difmap
_audit_creation_method SHELXL97
_cell_angle_alpha 90
_cell_angle_beta 101.26(3)
_cell_angle_gamma 90
_cell_formula_units_Z 4
_cell_length_a 14.185(3)
_cell_length_b 5.2973(11)
_cell_length_c 18.661(4)
_cell_measurement_reflns_used 3947
_cell_measurement_temperature 296(2)
_cell_measurement_theta_max 27.5
_cell_measurement_theta_min 3.5
_cell_volume 1375.2(5)
_computing_cell_refinement RAPID-AUTO
_computing_data_collection 'RAPID-AUTO (Rigaku, 2004)'
_computing_data_reduction RAPID-AUTO
_computing_molecular_graphics 'SHELXTL (Bruker, 1997)'
_computing_publication_material SHELXTL
_computing_structure_refinement 'SHELXL97 (Sheldrick, 1997)'
_computing_structure_solution 'SHELXS97 (Sheldrick, 1997)'
_diffrn_ambient_temperature 296(2)
_diffrn_measured_fraction_theta_full 0.990
_diffrn_measured_fraction_theta_max 0.990
_diffrn_measurement_device_type 'Rigaku R-AXIS RAPID IP area-detector'
_diffrn_measurement_method oscillation
_diffrn_radiation_monochromator graphite
_diffrn_radiation_source 'rotating anode'
_diffrn_radiation_type MoK\a
_diffrn_radiation_wavelength 0.71073
_diffrn_reflns_av_R_equivalents 0.035
_diffrn_reflns_av_sigmaI/netI 0.030
_diffrn_reflns_limit_h_max 17
_diffrn_reflns_limit_h_min -17
_diffrn_reflns_limit_k_max 6
_diffrn_reflns_limit_k_min -6
_diffrn_reflns_limit_l_max 22
_diffrn_reflns_limit_l_min -22
_diffrn_reflns_number 10595
_diffrn_reflns_theta_full 25.5
_diffrn_reflns_theta_max 25.5
_diffrn_reflns_theta_min 3.3
_diffrn_standards_decay_% 0
_diffrn_standards_number 0
_exptl_absorpt_coefficient_mu 0.096
_exptl_absorpt_correction_T_max 0.985
_exptl_absorpt_correction_T_min 0.951
_exptl_absorpt_correction_type multi-scan
_exptl_absorpt_process_details '(SADABS; Sheldrick, 1996)'
_exptl_crystal_colour white
_exptl_crystal_density_diffrn 1.320
_exptl_crystal_density_method 'not measured'
_exptl_crystal_description column
_exptl_crystal_F_000 576
_exptl_crystal_size_max 0.53
_exptl_crystal_size_mid 0.33
_exptl_crystal_size_min 0.16
_refine_diff_density_max 0.21
_refine_diff_density_min -0.17
_refine_ls_extinction_coef 0.009(3)
_refine_ls_extinction_expression Fc^*^=kFc[1+0.001xFc^2^\l^3^/sin(2\q)]^-1/4^
_refine_ls_extinction_method 'SHELXL97 (Sheldrick, 1997)'
_refine_ls_goodness_of_fit_ref 1.08
_refine_ls_hydrogen_treatment constr
_refine_ls_matrix_type full
_refine_ls_number_parameters 201
_refine_ls_number_reflns 2546
_refine_ls_number_restraints 0
_refine_ls_restrained_S_all 1.08
_refine_ls_R_factor_all 0.063
_refine_ls_R_factor_gt 0.046
_refine_ls_shift/su_max 0.009
_refine_ls_shift/su_mean 0.001
_refine_ls_structure_factor_coef Fsqd
_refine_ls_weighting_details 'calc w = 1/[\s^2^(Fo^2^)+(0.102P)^2^+0.0027P] where P=(Fo^2^+2Fc^2^)/3'
_refine_ls_weighting_scheme calc
_refine_ls_wR_factor_gt 0.144
_refine_ls_wR_factor_ref 0.157
_reflns_number_gt 1862
_reflns_number_total 2546
_reflns_threshold_expression I>2\s(I)
_cod_data_source_file tk2033.cif
_cod_data_source_block I
_cod_original_cell_volume 1375.3(5)
_cod_original_sg_symbol_H-M 'P 21/c'
_cod_database_code 2209330
_cod_database_fobs_code 2209330

loop_
_symmetry_equiv_pos_as_xyz
'x, y, z'
'-x, y+1/2, -z+1/2'
'-x, -y, -z'
'x, -y-1/2, z-1/2'

loop_
_atom_site_type_symbol
_atom_site_label
_atom_site_fract_x
_atom_site_fract_y
_atom_site_fract_z
_atom_site_U_iso_or_equiv
_atom_site_adp_type
_atom_site_calc_flag
_atom_site_refinement_flags
_atom_site_occupancy
_atom_site_disorder_assembly
_atom_site_disorder_group
N N1 0.03687(10) 1.1291(2) 0.36964(7) 0.0464(4) Uani d . 1 . .
O O1 0.00980(10) 0.7968(2) 0.44246(7) 0.0606(4) Uani d . 1 . .
O O2 0.02310(10) 1.4962(2) 0.30280(6) 0.0593(4) Uani d . 1 . .
O O3 -0.32059(10) 1.2282(4) 0.31697(9) 0.0883(5) Uani d . 1 A .
C C1 0.20874(14) 1.3033(4) 0.47246(10) 0.0614(5) Uani d . 1 . .
H H1A 0.1573 1.4155 0.4641 0.074 Uiso calc R 1 . .
C C2 0.28458(18) 1.3407(5) 0.53104(12) 0.0794(7) Uani d . 1 . .
H H2A 0.2840 1.4788 0.5617 0.095 Uiso calc R 1 . .
C C3 0.36006(19) 1.1756(6) 0.54385(15) 0.0967(9) Uani d . 1 . .
H H3A 0.4106 1.2013 0.5831 0.116 Uiso calc R 1 . .
C C4 0.36104(19) 0.9725(6) 0.49877(18) 0.1006(9) Uani d . 1 . .
H H4A 0.4123 0.8599 0.5074 0.121 Uiso calc R 1 . .
C C5 0.28680(16) 0.9347(4) 0.44111(14) 0.0766(6) Uani d . 1 . .
H H5A 0.2880 0.7954 0.4110 0.092 Uiso calc R 1 . .
C C6 0.21006(12) 1.0993(3) 0.42672(10) 0.0510(4) Uani d . 1 . .
C C7 0.13247(13) 1.0537(4) 0.36073(9) 0.0540(5) Uani d . 1 . .
H H7A 0.1485 1.1451 0.3197 0.065 Uiso calc R 1 . .
H H7B 0.1314 0.8753 0.3489 0.065 Uiso calc R 1 . .
C C8 -0.01192(12) 1.3366(3) 0.33575(8) 0.0465(4) Uani d . 1 . .
C C9 -0.01883(13) 0.9816(3) 0.40698(8) 0.0466(4) Uani d . 1 . .
C C10 -0.11681(12) 1.0924(3) 0.39298(9) 0.0493(4) Uani d . 1 . .
H H10A -0.1562 1.0916 0.4307 0.059 Uiso calc R 1 . .
C C11 -0.11222(13) 1.3197(3) 0.34641(9) 0.0497(4) Uani d . 1 . .
H H11A -0.1487 1.4725 0.3528 0.060 Uiso calc R 1 . .
C C12 -0.16284(12) 1.0850(3) 0.31219(9) 0.0513(5) Uani d . 1 A .
H H12A -0.1294 0.9862 0.2804 0.062 Uiso calc R 1 . .
C C13 -0.26798(15) 1.0877(4) 0.29299(11) 0.0676(6) Uani d . 1 . .
O O4 -0.3032(3) 0.9645(16) 0.2359(4) 0.0820(18) Uani d P 0.533(13) A 1
C C14 -0.4079(4) 0.958(3) 0.2127(6) 0.116(4) Uani d P 0.533(13) A 1
H H14C -0.4327 0.8258 0.2398 0.139 Uiso calc PR 0.533(13) A 1
H H14D -0.4335 1.1171 0.2263 0.139 Uiso calc PR 0.533(13) A 1
C C15 -0.4347(2) 0.9280(13) 0.15662(19) 0.113(3) Uani d P 0.533(13) A 1
H H15D -0.5036 0.9312 0.1473 0.169 Uiso calc PR 0.533(13) A 1
H H15E -0.4132 0.7668 0.1426 0.169 Uiso calc PR 0.533(13) A 1
H H15F -0.4115 1.0585 0.1288 0.169 Uiso calc PR 0.533(13) A 1
O O4' -0.2937(2) 0.8539(13) 0.25371(19) 0.0654(13) Uani d PR 0.467(13) A 2
C C14' -0.3963(2) 0.8068(13) 0.23126(19) 0.0768(18) Uani d PR 0.467(13) A 2
H H14A -0.4109 0.6527 0.2550 0.092 Uiso calc PR 0.467(13) A 2
H H14B -0.4300 0.9429 0.2504 0.092 Uiso calc PR 0.467(13) A 2
C C15' -0.4332(2) 0.7851(13) 0.16094(19) 0.161(5) Uani d PR 0.467(13) A 2
H H15A -0.5018 0.8008 0.1533 0.242 Uiso calc PR 0.467(13) A 2
H H15B -0.4167 0.6231 0.1439 0.242 Uiso calc PR 0.467(13) A 2
H H15C -0.4077 0.9157 0.1345 0.242 Uiso calc PR 0.467(13) A 2

loop_
_atom_site_aniso_label
_atom_site_aniso_U_11
_atom_site_aniso_U_22
_atom_site_aniso_U_33
_atom_site_aniso_U_12
_atom_site_aniso_U_13
_atom_site_aniso_U_23
N1 0.0447(8) 0.0531(8) 0.0405(7) -0.0066(6) 0.0063(6) 0.0011(6)
O1 0.0762(9) 0.0544(7) 0.0515(7) 0.0032(6) 0.0136(6) 0.0078(6)
O2 0.0731(9) 0.0537(7) 0.0535(7) -0.0155(6) 0.0185(6) 0.0033(6)
O3 0.0531(9) 0.1143(12) 0.0973(12) 0.0068(8) 0.0142(8) -0.0141(11)
C1 0.0578(11) 0.0663(11) 0.0579(11) -0.0097(9) 0.0061(9) -0.0048(9)
C2 0.0796(16) 0.0931(15) 0.0608(12) -0.0283(13) 0.0024(11) -0.0101(12)
C3 0.0677(16) 0.125(2) 0.0824(17) -0.0273(16) -0.0219(13) 0.0199(17)
C4 0.0643(16) 0.1001(18) 0.124(2) 0.0077(14) -0.0155(15) 0.0178(18)
C5 0.0611(13) 0.0656(12) 0.0963(17) 0.0057(10) -0.0011(11) 0.0028(12)
C6 0.0464(10) 0.0523(9) 0.0540(10) -0.0075(7) 0.0085(8) 0.0064(8)
C7 0.0506(10) 0.0637(10) 0.0483(9) -0.0018(8) 0.0113(8) -0.0046(8)
C8 0.0541(10) 0.0471(8) 0.0375(8) -0.0082(7) 0.0069(7) -0.0035(7)
C9 0.0574(10) 0.0465(8) 0.0356(8) -0.0063(7) 0.0083(7) -0.0036(7)
C10 0.0518(10) 0.0567(9) 0.0411(9) -0.0063(7) 0.0131(7) -0.0011(7)
C11 0.0520(10) 0.0514(9) 0.0455(9) -0.0011(7) 0.0086(7) 0.0010(7)
C12 0.0471(10) 0.0645(10) 0.0422(9) -0.0082(8) 0.0085(7) -0.0061(8)
C13 0.0537(12) 0.0945(14) 0.0543(11) -0.0089(11) 0.0101(9) -0.0071(11)
O4 0.0512(18) 0.095(4) 0.092(3) -0.005(2) -0.0041(17) -0.035(3)
C14 0.055(3) 0.163(10) 0.121(6) -0.003(4) -0.006(3) -0.045(6)
C15 0.087(4) 0.167(8) 0.078(4) 0.020(4) 0.001(3) 0.022(5)
O4' 0.0461(19) 0.064(3) 0.081(3) -0.0092(17) -0.0015(16) -0.0033(19)
C14' 0.043(3) 0.082(4) 0.099(4) -0.011(3) -0.003(2) 0.014(3)
C15' 0.049(4) 0.196(11) 0.222(12) -0.013(4) -0.017(5) -0.098(8)

loop_
_atom_type_symbol
_atom_type_description
_atom_type_scat_dispersion_real
_atom_type_scat_dispersion_imag
_atom_type_scat_source
C C 0.0033 0.0016 'International Tables Vol C Tables 4.2.6.8 and 6.1.1.4'
H H 0.0000 0.0000 'International Tables Vol C Tables 4.2.6.8 and 6.1.1.4'
O O 0.0106 0.0060 'International Tables Vol C Tables 4.2.6.8 and 6.1.1.4'
N N 0.0061 0.0033 'International Tables Vol C Tables 4.2.6.8 and 6.1.1.4'

loop_
_geom_angle_atom_site_label_1
_geom_angle_atom_site_label_2
_geom_angle_atom_site_label_3
_geom_angle
C8 N1 C9 113.11(14)
C8 N1 C7 124.08(13)
C9 N1 C7 122.45(14)
C6 C1 C2 119.7(2)
C6 C1 H1A 120.1
C2 C1 H1A 120.1
C3 C2 C1 120.4(2)
C3 C2 H2A 119.8
C1 C2 H2A 119.8
C4 C3 C2 119.8(2)
C4 C3 H3A 120.1
C2 C3 H3A 120.1
C5 C4 C3 120.1(2)
C5 C4 H4A 120.0
C3 C4 H4A 120.0
C4 C5 C6 121.3(2)
C4 C5 H5A 119.4
C6 C5 H5A 119.4
C1 C6 C5 118.70(19)
C1 C6 C7 122.48(17)
C5 C6 C7 118.80(17)
N1 C7 C6 114.36(14)
N1 C7 H7A 108.7
C6 C7 H7A 108.7
N1 C7 H7B 108.7
C6 C7 H7B 108.7
H7A C7 H7B 107.6
O2 C8 N1 124.73(16)
O2 C8 C11 127.83(16)
N1 C8 C11 107.42(13)
O1 C9 N1 124.55(16)
O1 C9 C10 128.36(15)
N1 C9 C10 107.08(14)
C9 C10 C11 105.99(14)
C9 C10 C12 111.73(14)
C11 C10 C12 60.25(11)
C9 C10 H10A 121.1
C11 C10 H10A 121.1
C12 C10 H10A 121.1
C8 C11 C10 106.23(14)
C8 C11 C12 112.50(14)
C10 C11 C12 60.80(11)
C8 C11 H11A 120.8
C10 C11 H11A 120.8
C12 C11 H11A 120.8
C13 C12 C11 118.15(16)
C13 C12 C10 117.49(15)
C11 C12 C10 58.96(10)
C13 C12 H12A 116.6
C11 C12 H12A 116.6
C10 C12 H12A 116.6
O3 C13 O4 117.5(3)
O3 C13 O4' 127.2(2)
O4 C13 O4' 27.7(3)
O3 C13 C12 126.32(19)
O4 C13 C12 114.6(3)
O4' C13 C12 105.0(2)
C13 O4 C14 118.1(4)
C15 C14 O4 116.4(6)
C15 C14 H14C 108.2
O4 C14 H14C 108.2
C15 C14 H14D 108.2
O4 C14 H14D 108.2
H14C C14 H14D 107.3
C14 C15 H15D 109.5
C14 C15 H15E 109.5
H15D C15 H15E 109.5
C14 C15 H15F 109.5
H15D C15 H15F 109.5
H15E C15 H15F 109.5
C13 O4' C14' 115.53(18)
C15' C14' O4' 118.7
C15' C14' H14A 107.6
O4' C14' H14A 107.6
C15' C14' H14B 107.6
O4' C14' H14B 107.6
H14A C14' H14B 107.1
C14' C15' H15A 109.5
C14' C15' H15B 109.5
H15A C15' H15B 109.5
C14' C15' H15C 109.5
H15A C15' H15C 109.5
H15B C15' H15C 109.5

loop_
_geom_bond_atom_site_label_1
_geom_bond_atom_site_label_2
_geom_bond_distance
N1 C8 1.384(2)
N1 C9 1.391(2)
N1 C7 1.454(2)
O1 C9 1.2072(19)
O2 C8 1.2081(19)
O3 C13 1.201(2)
C1 C6 1.379(3)
C1 C2 1.390(3)
C1 H1A 0.9300
C2 C3 1.367(4)
C2 H2A 0.9300
C3 C4 1.367(4)
C3 H3A 0.9300
C4 C5 1.365(4)
C4 H4A 0.9300
C5 C6 1.380(3)
C5 H5A 0.9300
C6 C7 1.502(3)
C7 H7A 0.9700
C7 H7B 0.9700
C8 C11 1.477(2)
C9 C10 1.484(2)
C10 C11 1.494(2)
C10 C12 1.522(2)
C10 H10A 0.9800
C11 C12 1.514(2)
C11 H11A 0.9800
C12 C13 1.464(3)
C12 H12A 0.9800
C13 O4 1.266(5)
C13 O4' 1.449(6)
O4 C14 1.464(6)
C14 C15 1.053(10)
C14 H14C 0.9700
C14 H14D 0.9700
C15 H15D 0.9600
C15 H15E 0.9600
C15 H15F 0.9600
O4' C14' 1.4556
C14' C15' 1.3192
C14' H14A 0.9700
C14' H14B 0.9700
C15' H15A 0.9600
C15' H15B 0.9600
C15' H15C 0.9600

loop_
_geom_torsion_atom_site_label_1
_geom_torsion_atom_site_label_2
_geom_torsion_atom_site_label_3
_geom_torsion_atom_site_label_4
_geom_torsion
C6 C1 C2 C3 -0.4(3)
C1 C2 C3 C4 0.0(4)
C2 C3 C4 C5 0.0(4)
C3 C4 C5 C6 0.4(4)
C2 C1 C6 C5 0.8(3)
C2 C1 C6 C7 -177.48(18)
C4 C5 C6 C1 -0.8(3)
C4 C5 C6 C7 177.6(2)
C8 N1 C7 C6 108.27(17)
C9 N1 C7 C6 -79.1(2)
C1 C6 C7 N1 -34.5(2)
C5 C6 C7 N1 147.17(18)
C9 N1 C8 O2 176.81(15)
C7 N1 C8 O2 -10.0(2)
C9 N1 C8 C11 -4.37(17)
C7 N1 C8 C11 168.83(15)
C8 N1 C9 O1 -177.40(14)
C7 N1 C9 O1 9.3(2)
C8 N1 C9 C10 3.81(17)
C7 N1 C9 C10 -169.52(14)
O1 C9 C10 C11 179.63(16)
N1 C9 C10 C11 -1.64(17)
O1 C9 C10 C12 -116.57(18)
N1 C9 C10 C12 62.16(17)
O2 C8 C11 C10 -178.17(15)
N1 C8 C11 C10 3.06(16)
O2 C8 C11 C12 117.26(18)
N1 C8 C11 C12 -61.51(17)
C9 C10 C11 C8 -0.85(16)
C12 C10 C11 C8 -107.09(15)
C9 C10 C11 C12 106.24(15)
C8 C11 C12 C13 -156.60(15)
C10 C11 C12 C13 106.80(17)
C8 C11 C12 C10 96.60(15)
C9 C10 C12 C13 155.55(16)
C11 C10 C12 C13 -107.91(18)
C9 C10 C12 C11 -96.54(15)
C11 C12 C13 O3 -19.9(3)
C10 C12 C13 O3 47.7(3)
C11 C12 C13 O4 145.3(5)
C10 C12 C13 O4 -147.1(5)
C11 C12 C13 O4' 173.0(2)
C10 C12 C13 O4' -119.4(2)
O3 C13 O4 C14 -13.2(7)
O4' C13 O4 C14 105.2(8)
C12 C13 O4 C14 -179.8(5)
C13 O4 C14 C15 154.2(11)
O3 C13 O4' C14' 10.4(3)
O4 C13 O4' C14' -68.0(6)
C12 C13 O4' C14' 177.39(10)
C13 O4' C14' C15' 118.9(2)
